data_7203686
loop_
_publ_author_name
'Tolulope M. Fasina'
'Jonathan C. Collings'
'Jacqueline M. Burke'
'Andrei S. Batsanov'
'Richard M. Ward'
'David Albesa-Jov\'e'
'Laurent Porr\`es'
'Andrew Beeby'
'Judith A. K. Howard'
'Andrew J. Scott'
'William Clegg'
'Stephen W. Watt'
'Christopher Viney'
'Todd B. Marder'

_publ_section_title
;
 Synthesis, optical properties, crystal structures and phase behaviour
 of symmetric, conjugated ethynylarene-based rigid rods with terminal
 carboxylate groups
;
_journal_issue 6
_journal_name_full 'Journal of Materials Chemistry'
_journal_page_first 690
_journal_paper_doi 10.1039/b413514h
_journal_volume 15
_journal_year 2005
_chemical_formula_moiety 'C20 H14 O4'
_chemical_formula_sum 'C20 H14 O4'
_chemical_formula_weight 318.31
_chemical_melting_point 463.5(5)
_chemical_name_common 1,4-Bis(4-carbomethoxyphenyl)butadiyne
_chemical_name_systematic
;
1,4-Bis(4-carbomethoxyphenyl)butadiyne
;
_space_group_IT_number 2
_symmetry_cell_setting triclinic
_symmetry_space_group_name_Hall '-P 1'
_symmetry_space_group_name_H-M 'P -1'
_atom_sites_solution_hydrogens difmap
_atom_sites_solution_primary direct
_atom_sites_solution_secondary difmap
_audit_creation_method SHELXL-97
_cell_angle_alpha 75.204(3)
_cell_angle_beta 72.585(3)
_cell_angle_gamma 75.457(3)
_cell_formula_units_Z 2
_cell_length_a 7.0249(5)
_cell_length_b 10.4613(8)
_cell_length_c 11.7016(8)
_cell_measurement_reflns_used 884
_cell_measurement_temperature 120(2)
_cell_measurement_theta_max 60.873
_cell_measurement_theta_min 6.190
_cell_volume 778.97(10)
_computing_cell_refinement 'SMART V5.625 (Bruker, 2001)'
_computing_data_collection 'SMART V5.625 (Bruker, 2001)'
_computing_data_reduction 'SAINT V6.02a (Bruker, 2001)'
_computing_molecular_graphics 'SHELXTL V5.1 (Bruker, 2001)'
_computing_structure_refinement 'SHELXL-97 (Sheldrick, 1997)'
_computing_structure_solution 'SHELXS-97 (Sheldrick, 1990)'
_diffrn_ambient_temperature 120(2)
_diffrn_detector_area_resol_mean 8
_diffrn_measured_fraction_theta_full 0.947
_diffrn_measured_fraction_theta_max 0.908
_diffrn_measurement_device_type 'ProteumM APEX CCD area detector'
_diffrn_measurement_method \w
_diffrn_radiation_monochromator graphite
_diffrn_radiation_source '60W microfocus Bede Microsource with glass polycapillary optics'
_diffrn_radiation_type MoK\a
_diffrn_radiation_wavelength 0.71073
_diffrn_reflns_av_R_equivalents 0.0216
_diffrn_reflns_av_sigmaI/netI 0.0431
_diffrn_reflns_limit_h_max 10
_diffrn_reflns_limit_h_min -9
_diffrn_reflns_limit_k_max 14
_diffrn_reflns_limit_k_min -13
_diffrn_reflns_limit_l_max 16
_diffrn_reflns_limit_l_min -15
_diffrn_reflns_number 6778
_diffrn_reflns_theta_full 27.50
_diffrn_reflns_theta_max 30.50
_diffrn_reflns_theta_min 1.86
_exptl_absorpt_coefficient_mu 0.095
_exptl_absorpt_correction_type none
_exptl_crystal_colour colourless
_exptl_crystal_density_diffrn 1.357
_exptl_crystal_density_meas ?
_exptl_crystal_density_method .
_exptl_crystal_description plate
_exptl_crystal_F_000 332
_exptl_crystal_size_max 0.44
_exptl_crystal_size_mid 0.40
_exptl_crystal_size_min 0.06
_refine_diff_density_max 0.410
_refine_diff_density_min -0.260
_refine_diff_density_rms 0.056
_refine_ls_extinction_method none
_refine_ls_goodness_of_fit_ref 1.061
_refine_ls_hydrogen_treatment refall
_refine_ls_matrix_type full
_refine_ls_number_parameters 273
_refine_ls_number_reflns 4305
_refine_ls_number_restraints 0
_refine_ls_restrained_S_all 1.061
_refine_ls_R_factor_all 0.0718
_refine_ls_R_factor_gt 0.0551
_refine_ls_shift/su_max 0.000
_refine_ls_shift/su_mean 0.000
_refine_ls_structure_factor_coef Fsqd
_refine_ls_weighting_details 'calc w=1/[\s^2^(Fo^2^)+(0.0663P)^2^+0.1963P] where P=(Fo^2^+2Fc^2^)/3'
_refine_ls_weighting_scheme calc
_refine_ls_wR_factor_gt 0.1307
_refine_ls_wR_factor_ref 0.1406
_reflns_number_gt 3456
_reflns_number_total 4305
_reflns_threshold_expression I>2\s(I)
_cod_data_source_file b413514h.txt
_cod_data_source_block (6)
_cod_depositor_comments
;
The following automatic conversions were performed:

'_chemical_melting_point' value '463--464' was changed to '463.5(5)'
- the average value was taken and precision was estimated.

Automatic conversion script
Id: cif_fix_values 1569 2011-02-09 13:29:24Z adriana 
;
_cod_original_cell_volume 779.0(1)
_cod_original_sg_symbol_H-M P-1
_cod_database_code 7203686

loop_
_symmetry_equiv_pos_as_xyz
'x, y, z'
'-x, -y, -z'

loop_
_atom_site_label
_atom_site_type_symbol
_atom_site_fract_x
_atom_site_fract_y
_atom_site_fract_z
_atom_site_U_iso_or_equiv
_atom_site_adp_type
_atom_site_occupancy
_atom_site_symmetry_multiplicity
_atom_site_calc_flag
_atom_site_refinement_flags
_atom_site_disorder_assembly
_atom_site_disorder_group
O1 O 1.46831(14) 0.16169(10) -0.17472(9) 0.0205(2) Uani 1 1 d . . .
O2 O 1.59167(16) 0.14033(11) -0.01323(10) 0.0256(3) Uani 1 1 d . . .
O3 O -0.60045(15) 0.89651(11) 0.69760(9) 0.0210(2) Uani 1 1 d . . .
O4 O -0.77697(16) 0.85373(12) 0.58505(10) 0.0287(3) Uani 1 1 d . . .
C1 C 1.6633(2) 0.09023(16) -0.23387(14) 0.0227(3) Uani 1 1 d . . .
H11 H 1.685(3) -0.0015(19) -0.1888(16) 0.025(5) Uiso 1 1 d . . .
H12 H 1.652(3) 0.091(2) -0.3183(19) 0.039(5) Uiso 1 1 d . . .
H13 H 1.768(3) 0.1394(19) -0.2385(17) 0.031(5) Uiso 1 1 d . . .
C2 C 1.4530(2) 0.17758(14) -0.06238(12) 0.0175(3) Uani 1 1 d . . .
C3 C 1.2460(2) 0.24665(13) -0.00447(12) 0.0167(3) Uani 1 1 d . . .
C4 C 1.0819(2) 0.26805(14) -0.05525(13) 0.0187(3) Uani 1 1 d . . .
H4 H 1.099(3) 0.2384(17) -0.1307(16) 0.023(4) Uiso 1 1 d . . .
C5 C 0.8913(2) 0.33098(15) 0.00194(13) 0.0192(3) Uani 1 1 d . . .
H5 H 0.778(3) 0.3442(18) -0.0341(16) 0.025(4) Uiso 1 1 d . . .
C6 C 0.8630(2) 0.37307(13) 0.11105(12) 0.0178(3) Uani 1 1 d . . .
C7 C 1.0287(2) 0.35155(14) 0.16184(13) 0.0202(3) Uani 1 1 d . . .
H7 H 1.010(3) 0.3798(18) 0.2385(17) 0.027(5) Uiso 1 1 d . . .
C8 C 1.2183(2) 0.28865(14) 0.10439(13) 0.0191(3) Uani 1 1 d . . .
H8 H 1.329(3) 0.2746(19) 0.1405(17) 0.032(5) Uiso 1 1 d . . .
C9 C 0.6653(2) 0.43632(14) 0.17086(13) 0.0199(3) Uani 1 1 d . . .
C10 C 0.4975(2) 0.48759(14) 0.22121(13) 0.0200(3) Uani 1 1 d . . .
C11 C 0.3076(2) 0.54473(14) 0.28099(12) 0.0195(3) Uani 1 1 d . . .
C12 C 0.1416(2) 0.59329(14) 0.33574(13) 0.0189(3) Uani 1 1 d . . .
C13 C -0.0498(2) 0.65413(14) 0.40514(12) 0.0172(3) Uani 1 1 d . . .
C14 C -0.2336(2) 0.63591(14) 0.39376(13) 0.0188(3) Uani 1 1 d . . .
H14 H -0.232(3) 0.5804(19) 0.3386(17) 0.029(5) Uiso 1 1 d . . .
C15 C -0.4161(2) 0.69796(15) 0.46109(13) 0.0189(3) Uani 1 1 d . . .
H15 H -0.538(3) 0.6836(16) 0.4533(15) 0.019(4) Uiso 1 1 d . . .
C16 C -0.4176(2) 0.77831(14) 0.54013(12) 0.0166(3) Uani 1 1 d . . .
C17 C -0.2348(2) 0.79545(15) 0.55218(12) 0.0182(3) Uani 1 1 d . . .
H17 H -0.235(3) 0.8502(17) 0.6032(16) 0.021(4) Uiso 1 1 d . . .
C18 C -0.0519(2) 0.73409(15) 0.48515(12) 0.0187(3) Uani 1 1 d . . .
H18 H 0.076(3) 0.7508(16) 0.4906(15) 0.018(4) Uiso 1 1 d . . .
C19 C -0.6178(2) 0.84568(14) 0.60818(12) 0.0171(3) Uani 1 1 d . . .
C20 C -0.7878(2) 0.96755(16) 0.76567(14) 0.0213(3) Uani 1 1 d . . .
H201 H -0.824(3) 1.0544(19) 0.7157(17) 0.026(5) Uiso 1 1 d . . .
H202 H -0.754(3) 0.9762(18) 0.8376(17) 0.027(5) Uiso 1 1 d . . .
H203 H -0.892(3) 0.914(2) 0.7886(17) 0.033(5) Uiso 1 1 d . . .

loop_
_atom_site_aniso_label
_atom_site_aniso_U_11
_atom_site_aniso_U_22
_atom_site_aniso_U_33
_atom_site_aniso_U_23
_atom_site_aniso_U_13
_atom_site_aniso_U_12
O1 0.0156(5) 0.0242(5) 0.0184(5) -0.0077(4) -0.0008(4) 0.0014(4)
O2 0.0174(5) 0.0332(6) 0.0264(6) -0.0098(5) -0.0068(4) 0.0006(4)
O3 0.0155(5) 0.0267(5) 0.0220(5) -0.0125(4) -0.0038(4) 0.0010(4)
O4 0.0159(5) 0.0413(7) 0.0339(6) -0.0195(5) -0.0078(4) 0.0001(5)
C1 0.0172(7) 0.0213(7) 0.0237(7) -0.0068(6) 0.0002(5) 0.0028(6)
C2 0.0166(6) 0.0174(6) 0.0180(6) -0.0034(5) -0.0022(5) -0.0048(5)
C3 0.0149(6) 0.0156(6) 0.0168(6) -0.0027(5) -0.0012(5) -0.0017(5)
C4 0.0182(6) 0.0211(7) 0.0162(6) -0.0052(5) -0.0026(5) -0.0034(5)
C5 0.0157(6) 0.0214(7) 0.0193(6) -0.0045(5) -0.0032(5) -0.0023(5)
C6 0.0173(6) 0.0146(6) 0.0180(6) -0.0032(5) 0.0005(5) -0.0028(5)
C7 0.0228(7) 0.0199(7) 0.0177(6) -0.0063(5) -0.0023(5) -0.0040(5)
C8 0.0176(6) 0.0206(7) 0.0197(6) -0.0053(5) -0.0053(5) -0.0026(5)
C9 0.0205(7) 0.0195(7) 0.0189(6) -0.0039(5) -0.0027(5) -0.0048(5)
C10 0.0202(7) 0.0199(7) 0.0184(6) -0.0030(5) -0.0025(5) -0.0048(5)
C11 0.0204(7) 0.0197(7) 0.0172(6) -0.0034(5) -0.0035(5) -0.0034(5)
C12 0.0182(6) 0.0209(7) 0.0173(6) -0.0034(5) -0.0043(5) -0.0035(5)
C13 0.0169(6) 0.0179(6) 0.0138(6) -0.0023(5) -0.0022(5) -0.0008(5)
C14 0.0196(7) 0.0201(7) 0.0175(6) -0.0067(5) -0.0043(5) -0.0026(5)
C15 0.0153(6) 0.0231(7) 0.0194(6) -0.0061(5) -0.0054(5) -0.0027(5)
C16 0.0147(6) 0.0181(6) 0.0152(6) -0.0030(5) -0.0029(5) -0.0015(5)
C17 0.0179(6) 0.0204(7) 0.0170(6) -0.0064(5) -0.0038(5) -0.0028(5)
C18 0.0144(6) 0.0228(7) 0.0192(6) -0.0046(5) -0.0039(5) -0.0041(5)
C19 0.0160(6) 0.0182(6) 0.0172(6) -0.0041(5) -0.0038(5) -0.0029(5)
C20 0.0164(6) 0.0227(7) 0.0224(7) -0.0097(6) -0.0009(5) 0.0013(5)

loop_
_atom_type_symbol
_atom_type_description
_atom_type_scat_dispersion_real
_atom_type_scat_dispersion_imag
_atom_type_scat_source
C C 0.0033 0.0016 'International Tables Vol C Tables 4.2.6.8 and 6.1.1.4'
H H 0.0000 0.0000 'International Tables Vol C Tables 4.2.6.8 and 6.1.1.4'
O O 0.0106 0.0060 'International Tables Vol C Tables 4.2.6.8 and 6.1.1.4'

loop_
_geom_angle_atom_site_label_1
_geom_angle_atom_site_label_2
_geom_angle_atom_site_label_3
_geom_angle
_geom_angle_site_symmetry_1
_geom_angle_site_symmetry_3
_geom_angle_publ_flag
C2 O1 C1 115.18(11) . . ?
C19 O3 C20 115.66(11) . . ?
O1 C1 H11 109.0(10) . . ?
O1 C1 H12 105.3(11) . . ?
H11 C1 H12 109.9(15) . . ?
O1 C1 H13 108.2(11) . . ?
H11 C1 H13 113.1(15) . . ?
H12 C1 H13 111.1(16) . . ?
O2 C2 O1 123.69(12) . . ?
O2 C2 C3 123.78(13) . . ?
O1 C2 C3 112.52(12) . . ?
C4 C3 C8 119.95(12) . . ?
C4 C3 C2 121.86(12) . . ?
C8 C3 C2 118.18(12) . . ?
C5 C4 C3 120.23(13) . . ?
C5 C4 H4 119.0(10) . . ?
C3 C4 H4 120.8(10) . . ?
C4 C5 C6 119.97(13) . . ?
C4 C5 H5 119.2(10) . . ?
C6 C5 H5 120.8(10) . . ?
C5 C6 C7 119.64(12) . . ?
C5 C6 C9 119.85(13) . . ?
C7 C6 C9 120.50(13) . . ?
C8 C7 C6 120.08(13) . . ?
C8 C7 H7 119.8(10) . . ?
C6 C7 H7 120.1(10) . . ?
C7 C8 C3 120.11(13) . . ?
C7 C8 H8 118.8(11) . . ?
C3 C8 H8 121.1(11) . . ?
C10 C9 C6 178.81(16) . . ?
C9 C10 C11 178.71(16) . . ?
C12 C11 C10 178.63(16) . . ?
C11 C12 C13 176.38(16) . . ?
C14 C13 C18 119.66(12) . . ?
C14 C13 C12 121.31(13) . . ?
C18 C13 C12 119.02(13) . . ?
C15 C14 C13 119.75(13) . . ?
C15 C14 H14 120.5(11) . . ?
C13 C14 H14 119.7(11) . . ?
C14 C15 C16 120.40(13) . . ?
C14 C15 H15 118.6(10) . . ?
C16 C15 H15 120.9(10) . . ?
C17 C16 C15 119.81(12) . . ?
C17 C16 C19 121.81(12) . . ?
C15 C16 C19 118.38(12) . . ?
C18 C17 C16 120.17(13) . . ?
C18 C17 H17 119.5(11) . . ?
C16 C17 H17 120.3(11) . . ?
C17 C18 C13 120.20(13) . . ?
C17 C18 H18 119.7(9) . . ?
C13 C18 H18 120.0(9) . . ?
O4 C19 O3 123.79(12) . . ?
O4 C19 C16 123.96(13) . . ?
O3 C19 C16 112.26(11) . . ?
O3 C20 H201 108.4(11) . . ?
O3 C20 H202 104.3(11) . . ?
H201 C20 H202 111.7(15) . . ?
O3 C20 H203 109.4(11) . . ?
H201 C20 H203 112.3(16) . . ?
H202 C20 H203 110.4(16) . . ?

loop_
_geom_bond_atom_site_label_1
_geom_bond_atom_site_label_2
_geom_bond_distance
_geom_bond_site_symmetry_2
_geom_bond_publ_flag
O1 C2 1.3362(17) . ?
O1 C1 1.4479(16) . ?
O2 C2 1.2090(17) . ?
O3 C19 1.3363(17) . ?
O3 C20 1.4500(16) . ?
O4 C19 1.2053(17) . ?
C1 H11 0.968(18) . ?
C1 H12 1.01(2) . ?
C1 H13 0.98(2) . ?
C2 C3 1.4931(18) . ?
C3 C4 1.394(2) . ?
C3 C8 1.3958(19) . ?
C4 C5 1.3855(18) . ?
C4 H4 0.974(17) . ?
C5 C6 1.398(2) . ?
C5 H5 0.971(19) . ?
C6 C7 1.405(2) . ?
C6 C9 1.4317(18) . ?
C7 C8 1.3816(19) . ?
C7 H7 0.977(18) . ?
C8 H8 0.95(2) . ?
C9 C10 1.2054(19) . ?
C10 C11 1.3715(19) . ?
C11 C12 1.2041(19) . ?
C12 C13 1.4325(18) . ?
C13 C14 1.400(2) . ?
C13 C18 1.401(2) . ?
C14 C15 1.3874(18) . ?
C14 H14 0.968(19) . ?
C15 C16 1.3961(19) . ?
C15 H15 0.937(17) . ?
C16 C17 1.392(2) . ?
C16 C19 1.4925(17) . ?
C17 C18 1.3848(18) . ?
C17 H17 0.927(18) . ?
C18 H18 0.983(18) . ?
C20 H201 0.967(18) . ?
C20 H202 0.970(19) . ?
C20 H203 0.97(2) . ?

loop_
_geom_hbond_atom_site_label_D
_geom_hbond_atom_site_label_H
_geom_hbond_atom_site_label_A
_geom_hbond_distance_DH
_geom_hbond_distance_HA
_geom_hbond_distance_DA
_geom_hbond_angle_DHA
_geom_hbond_site_symmetry_A
C18 H18 O4 0.983(18) 2.299(18) 3.1584(19) 145.4(13) 1_655

loop_
_geom_torsion_atom_site_label_1
_geom_torsion_atom_site_label_2
_geom_torsion_atom_site_label_3
_geom_torsion_atom_site_label_4
_geom_torsion
_geom_torsion_site_symmetry_1
_geom_torsion_site_symmetry_2
_geom_torsion_site_symmetry_3
_geom_torsion_site_symmetry_4
_geom_torsion_publ_flag
O1 C2 C3 C4 10.90(19) . . . . ?
C15 C16 C19 O4 -12.7(2) . . . . ?

loop_
_cod_related_entry_id
_cod_related_entry_database
_cod_related_entry_code
1 ChemSpider 14646424
